data_4506096
loop_
_publ_author_name
'Zhu, Yan'
'Luo, Feng'
'Song, Yu-mei'
'Feng, Xue-feng'
'Luo, Ming-biao'
'Liao, Zhen-wei'
'Sun, Gong-ming'
'Tian, Xiao-zhao'
'Yuan, Zi-Jun'

_publ_section_title
;
 The First One-Pot Synthesis of Multinuclear 3d-4f Metal--Organic
 Compounds Involving a Polytopic N,O-Donor Ligand Formed in Situ
;
_journal_issue 5
_journal_name_full 'Crystal Growth &amp; Design'
_journal_page_first 2158
_journal_paper_doi 10.1021/cg3002509
_journal_volume 12
_journal_year 2012
_chemical_formula_sum 'C120 H86 N12 O14 Tb2 Zn4'
_chemical_formula_weight 2499.33
_chemical_name_systematic
; 
 ? 
;
_space_group_IT_number 176
_symmetry_cell_setting hexagonal
_symmetry_space_group_name_Hall '-P 6c'
_symmetry_space_group_name_H-M 'P 63/m'
_atom_sites_solution_hydrogens geom
_atom_sites_solution_primary direct
_atom_sites_solution_secondary difmap
_audit_creation_method SHELXL-97
_cell_angle_alpha 90.00
_cell_angle_beta 90.00
_cell_angle_gamma 120.00
_cell_formula_units_Z 1
_cell_length_a 13.4432(2)
_cell_length_b 13.4432(2)
_cell_length_c 18.3107(4)
_cell_measurement_reflns_used 3266
_cell_measurement_temperature 296(2)
_cell_measurement_theta_max 25.29
_cell_measurement_theta_min 3.03
_cell_volume 2865.77(9)
_computing_cell_refinement 'Bruker SMART'
_computing_data_collection 'Bruker SMART'
_computing_data_reduction 'Bruker SAINT'
_computing_molecular_graphics 'Bruker SHELXTL'
_computing_publication_material 'Bruker SHELXTL'
_computing_structure_refinement 'SHELXL-97 (Sheldrick, 1997)'
_computing_structure_solution 'SHELXS-97 (Sheldrick, 1990)'
_diffrn_ambient_temperature 296(2)
_diffrn_measured_fraction_theta_full 1.000
_diffrn_measured_fraction_theta_max 1.000
_diffrn_measurement_device_type 'CCD area detector'
_diffrn_measurement_method 'phi and omega scans'
_diffrn_radiation_monochromator graphite
_diffrn_radiation_source 'fine-focus sealed tube'
_diffrn_radiation_type MoK\a
_diffrn_radiation_wavelength 0.71073
_diffrn_reflns_av_R_equivalents 0.0525
_diffrn_reflns_av_sigmaI/netI 0.0424
_diffrn_reflns_limit_h_max 14
_diffrn_reflns_limit_h_min -15
_diffrn_reflns_limit_k_max 15
_diffrn_reflns_limit_k_min -11
_diffrn_reflns_limit_l_max 15
_diffrn_reflns_limit_l_min -21
_diffrn_reflns_number 14199
_diffrn_reflns_theta_full 24.98
_diffrn_reflns_theta_max 24.98
_diffrn_reflns_theta_min 1.75
_exptl_absorpt_coefficient_mu 2.106
_exptl_absorpt_correction_T_max 0.7429
_exptl_absorpt_correction_T_min 0.6544
_exptl_absorpt_correction_type none
_exptl_crystal_density_diffrn 1.448
_exptl_crystal_density_meas 0
_exptl_crystal_density_method 'not measured'
_exptl_crystal_F_000 1252
_exptl_crystal_size_max 0.22
_exptl_crystal_size_mid 0.21
_exptl_crystal_size_min 0.15
_refine_diff_density_max 0.716
_refine_diff_density_min -0.638
_refine_diff_density_rms 0.078
_refine_ls_extinction_method none
_refine_ls_goodness_of_fit_ref 1.064
_refine_ls_hydrogen_treatment mixed
_refine_ls_matrix_type full
_refine_ls_number_parameters 124
_refine_ls_number_reflns 1744
_refine_ls_number_restraints 1
_refine_ls_restrained_S_all 1.064
_refine_ls_R_factor_all 0.0726
_refine_ls_R_factor_gt 0.0480
_refine_ls_shift/su_max 2.375
_refine_ls_shift/su_mean 0.032
_refine_ls_structure_factor_coef Fsqd
_refine_ls_weighting_details 'calc w=1/[\s^2^(Fo^2^)+(0.0538P)^2^+1.7785P] where P=(Fo^2^+2Fc^2^)/3'
_refine_ls_weighting_scheme calc
_refine_ls_wR_factor_gt 0.1154
_refine_ls_wR_factor_ref 0.1252
_reflns_number_gt 1249
_reflns_number_total 1744
_reflns_threshold_expression >2sigma(I)
_cod_data_source_file cg3002509_si_002.cif
_cod_data_source_block 8
_cod_depositor_comments
;
The following automatic conversions were performed:

'_symmetry_cell_setting' value 'Hexagonal' changed to 'hexagonal'
according to /home/saulius/struct/CIF-dictionaries/cif_core.dic
dictionary named 'cif_core.dic' version 2.4.1 from 2010-06-29.

Automatic conversion script
Id: cif_fix_values 1715 2011-07-08 13:25:40Z adriana 
;
_cod_original_sg_symbol_H-M P6(3)/m
_cod_database_code 4506096

loop_
_symmetry_equiv_pos_as_xyz
'x, y, z'
'-y, x-y, z'
'-x+y, -x, z'
'-x, -y, z+1/2'
'y, -x+y, z+1/2'
'x-y, x, z+1/2'
'-x, -y, -z'
'y, -x+y, -z'
'x-y, x, -z'
'x, y, -z-1/2'
'-y, x-y, -z-1/2'
'-x+y, -x, -z-1/2'

loop_
_atom_site_label
_atom_site_type_symbol
_atom_site_fract_x
_atom_site_fract_y
_atom_site_fract_z
_atom_site_U_iso_or_equiv
_atom_site_adp_type
_atom_site_occupancy
_atom_site_symmetry_multiplicity
_atom_site_calc_flag
_atom_site_refinement_flags
C1 C 0.6221(5) 0.4749(6) -0.0325(3) 0.0845(19) Uani 1 1 d .
H1 H 0.5860 0.4079 -0.0601 0.101 Uiso 1 1 calc R
C2 C 0.6285(6) 0.5752(7) -0.0600(3) 0.097(2) Uani 1 1 d .
H2 H 0.5962 0.5736 -0.1052 0.116 Uiso 1 1 calc R
C3 C 0.6802(6) 0.6725(7) -0.0222(4) 0.0896(19) Uani 1 1 d .
H3 H 0.6853 0.7389 -0.0414 0.108 Uiso 1 1 calc R
C4 C 0.7270(5) 0.6749(6) 0.0464(3) 0.0739(16) Uani 1 1 d .
C5 C 0.7198(5) 0.5718(5) 0.0721(3) 0.0586(13) Uani 1 1 d .
C6 C 0.7687(4) 0.5684(4) 0.1406(3) 0.0522(12) Uani 1 1 d .
C7 C 0.8285(5) 0.6691(4) 0.1804(3) 0.0622(15) Uani 1 1 d .
C8 C 0.8352(6) 0.7702(5) 0.1542(3) 0.087(2) Uani 1 1 d .
H8 H 0.8746 0.8371 0.1816 0.104 Uiso 1 1 calc R
C9 C 0.7862(7) 0.7741(6) 0.0899(4) 0.097(2) Uani 1 1 d .
H9 H 0.7918 0.8427 0.0746 0.117 Uiso 1 1 calc R
C10 C 0.8914(7) 0.6704(6) 0.2500 0.066(2) Uani 1 2 d S
C11 C 1.0159(8) 0.7661(8) 0.2500 0.101(3) Uani 1 2 d S
H11A H 1.0201 0.8366 0.2351 0.152 Uiso 0.50 1 calc PR
H11B H 1.0591 0.7473 0.2166 0.152 Uiso 0.50 1 calc PR
H11C H 1.0471 0.7749 0.2983 0.152 Uiso 0.50 1 calc PR
N1 N 0.6661(3) 0.4731(4) 0.0318(2) 0.0643(12) Uani 1 1 d .
O1 O 0.7579(3) 0.4689(3) 0.16086(14) 0.0510(8) Uani 1 1 d .
O2 O 0.5178(8) 0.1045(6) 0.2500 0.032(3) Uani 0.33 2 d SPD
Tb1 Tb 0.6667 0.3333 0.2500 0.0605(3) Uani 1 6 d S
Zn1 Zn 0.6667 0.3333 0.07962(5) 0.0556(3) Uani 1 3 d S
H10A H 0.8978 0.6064 0.2500 0.067 Uiso 1 2 d SR
H1W H 0.4780 0.0317 0.2500 0.067 Uiso 0.33 2 d SPRD

loop_
_atom_site_aniso_label
_atom_site_aniso_U_11
_atom_site_aniso_U_22
_atom_site_aniso_U_33
_atom_site_aniso_U_23
_atom_site_aniso_U_13
_atom_site_aniso_U_12
C1 0.092(5) 0.105(5) 0.054(3) 0.016(3) -0.007(3) 0.047(4)
C2 0.109(6) 0.132(7) 0.058(4) 0.034(4) -0.010(4) 0.067(5)
C3 0.111(5) 0.109(6) 0.075(4) 0.023(4) -0.003(4) 0.075(5)
C4 0.101(5) 0.092(5) 0.058(4) 0.018(3) 0.013(3) 0.070(4)
C5 0.066(4) 0.079(4) 0.045(3) 0.008(3) 0.008(3) 0.047(3)
C6 0.058(3) 0.062(4) 0.045(3) 0.011(2) 0.010(2) 0.037(3)
C7 0.082(4) 0.060(4) 0.050(3) 0.006(2) 0.005(3) 0.040(3)
C8 0.143(6) 0.067(4) 0.065(4) 0.006(3) -0.001(4) 0.063(4)
C9 0.162(7) 0.100(5) 0.073(4) 0.025(4) 0.016(4) 0.097(5)
C10 0.083(6) 0.053(5) 0.057(5) 0.000 0.000 0.030(4)
C11 0.082(7) 0.078(6) 0.111(8) 0.000 0.000 0.016(6)
N1 0.064(3) 0.090(3) 0.042(2) 0.008(2) -0.002(2) 0.041(3)
O1 0.062(2) 0.052(2) 0.0437(19) 0.0028(15) -0.0008(14) 0.0318(18)
O2 0.032(6) 0.021(6) 0.041(6) 0.000 0.000 0.011(5)
Tb1 0.0755(4) 0.0755(4) 0.0304(4) 0.000 0.000 0.03775(18)
Zn1 0.0673(5) 0.0673(5) 0.0323(6) 0.000 0.000 0.0337(2)

loop_
_atom_type_symbol
_atom_type_description
_atom_type_scat_dispersion_real
_atom_type_scat_dispersion_imag
_atom_type_scat_source
C C 0.0033 0.0016 'International Tables Vol C Tables 4.2.6.8 and 6.1.1.4'
H H 0.0000 0.0000 'International Tables Vol C Tables 4.2.6.8 and 6.1.1.4'
N N 0.0061 0.0033 'International Tables Vol C Tables 4.2.6.8 and 6.1.1.4'
O O 0.0106 0.0060 'International Tables Vol C Tables 4.2.6.8 and 6.1.1.4'
Zn Zn 0.2839 1.4301 'International Tables Vol C Tables 4.2.6.8 and 6.1.1.4'
Tb Tb -0.1723 4.1537 'International Tables Vol C Tables 4.2.6.8 and 6.1.1.4'

loop_
_geom_angle_atom_site_label_1
_geom_angle_atom_site_label_2
_geom_angle_atom_site_label_3
_geom_angle
_geom_angle_site_symmetry_1
_geom_angle_site_symmetry_3
N1 C1 C2 121.6(6) . .
C3 C2 C1 120.7(6) . .
C2 C3 C4 119.9(6) . .
C3 C4 C9 124.3(6) . .
C3 C4 C5 117.7(6) . .
C9 C4 C5 117.9(5) . .
N1 C5 C4 120.9(5) . .
N1 C5 C6 118.1(5) . .
C4 C5 C6 121.0(5) . .
O1 C6 C7 123.7(5) . .
O1 C6 C5 117.3(5) . .
C7 C6 C5 118.9(5) . .
C6 C7 C8 119.5(5) . .
C6 C7 C10 119.9(5) . .
C8 C7 C10 120.5(5) . .
C9 C8 C7 122.3(6) . .
C8 C9 C4 120.4(6) . .
C11 C10 C7 112.3(4) . 10_556
C11 C10 C7 112.3(4) . .
C7 C10 C7 113.5(7) 10_556 .
C1 N1 C5 119.1(5) . .
C1 N1 Zn1 126.6(4) . .
C5 N1 Zn1 114.3(3) . .
C6 O1 Zn1 112.5(3) . .
C6 O1 Tb1 138.3(3) . .
Zn1 O1 Tb1 88.16(12) . .
O1 Tb1 O1 90.82(15) 12_666 3_665
O1 Tb1 O1 74.89(12) 12_666 10_556
O1 Tb1 O1 138.90(6) 3_665 10_556
O1 Tb1 O1 138.90(6) 12_666 .
O1 Tb1 O1 74.89(12) 3_665 .
O1 Tb1 O1 90.82(15) 10_556 .
O1 Tb1 O1 74.89(12) 12_666 11_656
O1 Tb1 O1 138.90(6) 3_665 11_656
O1 Tb1 O1 74.89(12) 10_556 11_656
O1 Tb1 O1 138.90(6) . 11_656
O1 Tb1 O1 138.90(6) 12_666 2_655
O1 Tb1 O1 74.89(12) 3_665 2_655
O1 Tb1 O1 138.90(6) 10_556 2_655
O1 Tb1 O1 74.89(12) . 2_655
O1 Tb1 O1 90.82(15) 11_656 2_655
O1 Tb1 O2 70.39(17) 12_666 2_655
O1 Tb1 O2 70.39(17) 3_665 2_655
O1 Tb1 O2 68.52(16) 10_556 2_655
O1 Tb1 O2 68.52(16) . 2_655
O1 Tb1 O2 134.57(8) 11_656 2_655
O1 Tb1 O2 134.57(8) 2_655 2_655
O1 Tb1 O2 68.52(16) 12_666 .
O1 Tb1 O2 68.52(16) 3_665 .
O1 Tb1 O2 134.57(8) 10_556 .
O1 Tb1 O2 134.57(8) . .
O1 Tb1 O2 70.39(17) 11_656 .
O1 Tb1 O2 70.39(17) 2_655 .
O2 Tb1 O2 120.0 2_655 .
O1 Tb1 O2 134.57(8) 12_666 3_665
O1 Tb1 O2 134.57(8) 3_665 3_665
O1 Tb1 O2 70.39(17) 10_556 3_665
O1 Tb1 O2 70.39(17) . 3_665
O1 Tb1 O2 68.52(16) 11_656 3_665
O1 Tb1 O2 68.52(16) 2_655 3_665
O2 Tb1 O2 120.000(2) 2_655 3_665
O2 Tb1 O2 120.000(2) . 3_665
O1 Tb1 Zn1 44.59(7) 12_666 10_556
O1 Tb1 Zn1 135.41(7) 3_665 10_556
O1 Tb1 Zn1 44.59(8) 10_556 10_556
O1 Tb1 Zn1 135.41(8) . 10_556
O1 Tb1 Zn1 44.59(8) 11_656 10_556
O1 Tb1 Zn1 135.41(7) 2_655 10_556
O2 Tb1 Zn1 90.0 2_655 10_556
O2 Tb1 Zn1 90.0 . 10_556
O2 Tb1 Zn1 90.0 3_665 10_556
O1 Tb1 Zn1 135.41(7) 12_666 .
O1 Tb1 Zn1 44.59(7) 3_665 .
O1 Tb1 Zn1 135.41(8) 10_556 .
O1 Tb1 Zn1 44.59(8) . .
O1 Tb1 Zn1 135.41(8) 11_656 .
O1 Tb1 Zn1 44.59(7) 2_655 .
O2 Tb1 Zn1 90.0 2_655 .
O2 Tb1 Zn1 90.0 . .
O2 Tb1 Zn1 90.0 3_665 .
Zn1 Tb1 Zn1 180.0 10_556 .
N1 Zn1 N1 103.47(14) 3_665 2_655
N1 Zn1 N1 103.47(14) 3_665 .
N1 Zn1 N1 103.47(14) 2_655 .
N1 Zn1 O1 77.75(15) 3_665 3_665
N1 Zn1 O1 98.84(14) 2_655 3_665
N1 Zn1 O1 156.60(15) . 3_665
N1 Zn1 O1 98.84(14) 3_665 .
N1 Zn1 O1 156.60(15) 2_655 .
N1 Zn1 O1 77.75(15) . .
O1 Zn1 O1 78.98(12) 3_665 .
N1 Zn1 O1 156.60(15) 3_665 2_655
N1 Zn1 O1 77.75(15) 2_655 2_655
N1 Zn1 O1 98.84(14) . 2_655
O1 Zn1 O1 78.98(12) 3_665 2_655
O1 Zn1 O1 78.98(12) . 2_655
N1 Zn1 Tb1 114.96(12) 3_665 .
N1 Zn1 Tb1 114.96(12) 2_655 .
N1 Zn1 Tb1 114.96(12) . .
O1 Zn1 Tb1 47.25(8) 3_665 .
O1 Zn1 Tb1 47.25(8) . .
O1 Zn1 Tb1 47.25(8) 2_655 .

loop_
_geom_bond_atom_site_label_1
_geom_bond_atom_site_label_2
_geom_bond_distance
_geom_bond_site_symmetry_2
C1 N1 1.323(6) .
C1 C2 1.401(9) .
C2 C3 1.328(9) .
C3 C4 1.399(8) .
C4 C9 1.408(8) .
C4 C5 1.419(7) .
C5 N1 1.368(6) .
C5 C6 1.426(7) .
C6 O1 1.326(5) .
C6 C7 1.386(7) .
C7 C8 1.402(7) .
C7 C10 1.525(7) .
C8 C9 1.363(8) .
C10 C11 1.517(11) .
C10 C7 1.525(7) 10_556
N1 Zn1 2.077(4) .
O1 Zn1 2.191(3) .
O1 Tb1 2.292(3) .
O2 Tb1 2.704(7) .
Tb1 O1 2.292(3) 12_666
Tb1 O1 2.292(3) 3_665
Tb1 O1 2.292(3) 10_556
Tb1 O1 2.292(3) 11_656
Tb1 O1 2.292(3) 2_655
Tb1 O2 2.704(7) 2_655
Tb1 O2 2.704(7) 3_665
Tb1 Zn1 3.1197(9) 10_556
Tb1 Zn1 3.1197(9) .
Zn1 N1 2.077(4) 3_665
Zn1 N1 2.077(4) 2_655
Zn1 O1 2.191(3) 3_665
Zn1 O1 2.191(3) 2_655

loop_
_geom_torsion_atom_site_label_1
_geom_torsion_atom_site_label_2
_geom_torsion_atom_site_label_3
_geom_torsion_atom_site_label_4
_geom_torsion
_geom_torsion_site_symmetry_1
_geom_torsion_site_symmetry_4
N1 C1 C2 C3 0.5(10) . .
C1 C2 C3 C4 -1.3(10) . .
C2 C3 C4 C9 178.2(7) . .
C2 C3 C4 C5 1.8(9) . .
C3 C4 C5 N1 -1.7(8) . .
C9 C4 C5 N1 -178.3(5) . .
C3 C4 C5 C6 178.0(5) . .
C9 C4 C5 C6 1.4(8) . .
N1 C5 C6 O1 -0.6(7) . .
C4 C5 C6 O1 179.7(4) . .
N1 C5 C6 C7 176.7(4) . .
C4 C5 C6 C7 -3.0(7) . .
O1 C6 C7 C8 179.8(5) . .
C5 C6 C7 C8 2.8(8) . .
O1 C6 C7 C10 2.9(8) . .
C5 C6 C7 C10 -174.1(5) . .
C6 C7 C8 C9 -0.9(9) . .
C10 C7 C8 C9 175.9(6) . .
C7 C8 C9 C4 -0.7(10) . .
C3 C4 C9 C8 -175.9(6) . .
C5 C4 C9 C8 0.5(9) . .
C6 C7 C10 C11 128.0(6) . .
C8 C7 C10 C11 -48.8(8) . .
C6 C7 C10 C7 -103.2(6) . 10_556
C8 C7 C10 C7 80.0(8) . 10_556
C2 C1 N1 C5 -0.4(8) . .
C2 C1 N1 Zn1 -178.9(4) . .
C4 C5 N1 C1 1.0(7) . .
C6 C5 N1 C1 -178.7(5) . .
C4 C5 N1 Zn1 179.7(4) . .
C6 C5 N1 Zn1 -0.1(6) . .
C7 C6 O1 Zn1 -176.3(4) . .
C5 C6 O1 Zn1 0.8(5) . .
C7 C6 O1 Tb1 69.4(7) . .
C5 C6 O1 Tb1 -113.6(5) . .
C6 O1 Tb1 O1 -125.0(5) . 12_666
Zn1 O1 Tb1 O1 112.35(3) . 12_666
C6 O1 Tb1 O1 161.7(5) . 3_665
Zn1 O1 Tb1 O1 39.03(4) . 3_665
C6 O1 Tb1 O1 -57.3(5) . 10_556
Zn1 O1 Tb1 O1 180.0 . 10_556
C6 O1 Tb1 O1 10.3(5) . 11_656
Zn1 O1 Tb1 O1 -112.35(3) . 11_656
C6 O1 Tb1 O1 83.6(5) . 2_655
Zn1 O1 Tb1 O1 -39.03(4) . 2_655
C6 O1 Tb1 O2 -123.8(5) . 2_655
Zn1 O1 Tb1 O2 113.5(2) . 2_655
C6 O1 Tb1 O2 124.7(5) . .
Zn1 O1 Tb1 O2 2.0(4) . .
C6 O1 Tb1 O2 11.5(5) . 3_665
Zn1 O1 Tb1 O2 -111.2(2) . 3_665
C6 O1 Tb1 Zn1 -57.3(5) . 10_556
Zn1 O1 Tb1 Zn1 180.0 . 10_556
C6 O1 Tb1 Zn1 122.7(5) . .
C1 N1 Zn1 N1 82.6(4) . 3_665
C5 N1 Zn1 N1 -95.9(4) . 3_665
C1 N1 Zn1 N1 -25.1(5) . 2_655
C5 N1 Zn1 N1 156.4(3) . 2_655
C1 N1 Zn1 O1 172.8(4) . 3_665
C5 N1 Zn1 O1 -5.7(6) . 3_665
C1 N1 Zn1 O1 178.9(5) . .
C5 N1 Zn1 O1 0.4(3) . .
C1 N1 Zn1 O1 -104.5(4) . 2_655
C5 N1 Zn1 O1 77.0(3) . 2_655
C1 N1 Zn1 Tb1 -151.2(4) . .
C5 N1 Zn1 Tb1 30.2(4) . .
C6 O1 Zn1 N1 101.3(3) . 3_665
Tb1 O1 Zn1 N1 -115.96(14) . 3_665
C6 O1 Zn1 N1 -96.3(4) . 2_655
Tb1 O1 Zn1 N1 46.4(4) . 2_655
C6 O1 Zn1 N1 -0.7(3) . .
Tb1 O1 Zn1 N1 142.07(14) . .
C6 O1 Zn1 O1 176.9(3) . 3_665
Tb1 O1 Zn1 O1 -40.38(4) . 3_665
C6 O1 Zn1 O1 -102.3(3) . 2_655
Tb1 O1 Zn1 O1 40.38(4) . 2_655
C6 O1 Zn1 Tb1 -142.7(3) . .
O1 Tb1 Zn1 N1 -41.50(16) 12_666 3_665
O1 Tb1 Zn1 N1 -41.50(16) 3_665 3_665
O1 Tb1 Zn1 N1 78.50(16) 10_556 3_665
O1 Tb1 Zn1 N1 78.50(16) . 3_665
O1 Tb1 Zn1 N1 -161.50(16) 11_656 3_665
O1 Tb1 Zn1 N1 -161.50(16) 2_655 3_665
O2 Tb1 Zn1 N1 19.9(3) 2_655 3_665
O2 Tb1 Zn1 N1 -100.1(3) . 3_665
O2 Tb1 Zn1 N1 139.9(3) 3_665 3_665
Zn1 Tb1 Zn1 N1 180(100) 10_556 3_665
O1 Tb1 Zn1 N1 78.50(16) 12_666 2_655
O1 Tb1 Zn1 N1 78.50(16) 3_665 2_655
O1 Tb1 Zn1 N1 -161.50(16) 10_556 2_655
O1 Tb1 Zn1 N1 -161.50(16) . 2_655
O1 Tb1 Zn1 N1 -41.50(16) 11_656 2_655
O1 Tb1 Zn1 N1 -41.50(16) 2_655 2_655
O2 Tb1 Zn1 N1 139.9(3) 2_655 2_655
O2 Tb1 Zn1 N1 19.9(3) . 2_655
O2 Tb1 Zn1 N1 -100.1(3) 3_665 2_655
Zn1 Tb1 Zn1 N1 -60(100) 10_556 2_655
O1 Tb1 Zn1 N1 -161.50(16) 12_666 .
O1 Tb1 Zn1 N1 -161.50(16) 3_665 .
O1 Tb1 Zn1 N1 -41.50(16) 10_556 .
O1 Tb1 Zn1 N1 -41.50(16) . .
O1 Tb1 Zn1 N1 78.50(16) 11_656 .
O1 Tb1 Zn1 N1 78.50(16) 2_655 .
O2 Tb1 Zn1 N1 -100.1(3) 2_655 .
O2 Tb1 Zn1 N1 139.9(3) . .
O2 Tb1 Zn1 N1 19.9(3) 3_665 .
Zn1 Tb1 Zn1 N1 60(100) 10_556 .
O1 Tb1 Zn1 O1 0.0 12_666 3_665
O1 Tb1 Zn1 O1 120.0 10_556 3_665
O1 Tb1 Zn1 O1 120.0 . 3_665
O1 Tb1 Zn1 O1 -120.0 11_656 3_665
O1 Tb1 Zn1 O1 -120.0 2_655 3_665
O2 Tb1 Zn1 O1 61.4(3) 2_655 3_665
O2 Tb1 Zn1 O1 -58.6(3) . 3_665
O2 Tb1 Zn1 O1 -178.6(3) 3_665 3_665
Zn1 Tb1 Zn1 O1 -139(100) 10_556 3_665
O1 Tb1 Zn1 O1 -120.0 12_666 .
O1 Tb1 Zn1 O1 -120.0 3_665 .
O1 Tb1 Zn1 O1 0.0 10_556 .
O1 Tb1 Zn1 O1 120.0 11_656 .
O1 Tb1 Zn1 O1 120.0 2_655 .
O2 Tb1 Zn1 O1 -58.6(3) 2_655 .
O2 Tb1 Zn1 O1 -178.6(3) . .
O2 Tb1 Zn1 O1 61.4(3) 3_665 .
Zn1 Tb1 Zn1 O1 101(100) 10_556 .
O1 Tb1 Zn1 O1 120.0 12_666 2_655
O1 Tb1 Zn1 O1 120.0 3_665 2_655
O1 Tb1 Zn1 O1 -120.0 10_556 2_655
O1 Tb1 Zn1 O1 -120.0 . 2_655
O1 Tb1 Zn1 O1 0.0 11_656 2_655
O2 Tb1 Zn1 O1 -178.6(3) 2_655 2_655
O2 Tb1 Zn1 O1 61.4(3) . 2_655
O2 Tb1 Zn1 O1 -58.6(3) 3_665 2_655
Zn1 Tb1 Zn1 O1 -19(100) 10_556 2_655
